data_1536446
loop_
_publ_author_name
'Keller, H.L.'
'Wimbert, L.'

_publ_section_title
;
 Ueber Muenzmetall - Quecksilber - Chalkogenidhalogenide. IV.
 Hydrothermalsynthese und Kristallstruktur von Cu Hg S I und Cu Hg2 S2 I
;
_journal_name_full 'Zeitschrift fuer Anorganische und Allgemeine Chemie'
_journal_page_first 331
_journal_page_last 336
_journal_volume 630
_journal_year 2004
_chemical_formula_sum 'Cu Hg I S'
_chemical_name_systematic 'Cu Hg S I'
_space_group_IT_number 33
_symmetry_space_group_name_Hall 'P 2c -2n'
_symmetry_space_group_name_H-M 'P n a 21'
_cell_angle_alpha 90
_cell_angle_beta 90
_cell_angle_gamma 90
_cell_formula_units_Z 4
_cell_length_a 7.183
_cell_length_b 8.343
_cell_length_c 6.989
_cell_volume 418.835
_citation_journal_id_ASTM ZAACAB
_cod_data_source_file Keller_ZAACAB_2004_1220.cif
_cod_data_source_block Cu1Hg1I1S1
_cod_original_cell_volume 418.8352
_cod_original_formula_sum 'Cu1 Hg1 I1 S1'
_cod_database_code 1536446

loop_
_symmetry_equiv_pos_as_xyz
x,y,z
-x,-y,z+1/2
-x+1/2,y+1/2,z+1/2
x+1/2,-y+1/2,z

loop_
_atom_site_label
_atom_site_type_symbol
_atom_site_fract_x
_atom_site_fract_y
_atom_site_fract_z
_atom_site_occupancy
_atom_site_U_iso_or_equiv
I1 I-1 -0.09255 0.6283 0.40367 1 0.0
S1 S-2 0.1089 0.8466 -0.1162 1 0.0
Cu1 Cu+1 0.0817 0.3658 0.2959 1 0.0
Hg1 Hg+2 0.02798 0.95721 0.1831 1 0.0
